data_4303182
loop_
_publ_author_name
'Fabio Zobi'
'Lukas Kromer'
'Bernhard Spingler'
'Roger Alberto'

_publ_section_title
;
Synthesis and Reactivity of the 17 e-Complex [ReIIBr4(CO)2]2-: A
Convenient Entry into Rhenium(II) Chemistry
;
_journal_name_full 'Inorganic Chemistry'
_journal_page_first 8965
_journal_page_last 8970
_journal_paper_doi 10.1021/ic901031x
_journal_volume 48
_journal_year 2009
_chemical_formula_sum 'C8 H12 Br O2 Re S3'
_chemical_formula_weight 502.47
_chemical_name_systematic
; 
 ? 
;
_space_group_IT_number 14
_symmetry_cell_setting monoclinic
_symmetry_space_group_name_Hall '-P 2yn'
_symmetry_space_group_name_H-M 'P 1 21/n 1'
_atom_sites_solution_hydrogens geom
_atom_sites_solution_primary direct
_atom_sites_solution_secondary difmap
_audit_creation_method SHELXL-97
_cell_angle_alpha 90.00
_cell_angle_beta 104.7232(16)
_cell_angle_gamma 90.00
_cell_formula_units_Z 4
_cell_length_a 7.61890(10)
_cell_length_b 12.5358(2)
_cell_length_c 13.4804(2)
_cell_measurement_reflns_used 8815
_cell_measurement_temperature 183(2)
_cell_measurement_theta_max 29.3184
_cell_measurement_theta_min 2.2490
_cell_volume 1245.22(3)
_computing_cell_refinement 'CrysAlis RED (Oxford, 2007)'
_computing_data_collection 'CrysAlis RED (Oxford, 2007)'
_computing_data_reduction 'CrysAlis RED (Oxford, 2007)'
_computing_molecular_graphics 'ORTEP-3 (Farrugia, 1997)'
_computing_publication_material 'SHELXL-97 (Sheldrick, 2008)'
_computing_structure_refinement 'SHELXL-97 (Sheldrick, 2008)'
_computing_structure_solution 'SHELXS-97 (Sheldrick, 1990)'
_diffrn_ambient_temperature 183(2)
_diffrn_detector_area_resol_mean 10.4498
_diffrn_measured_fraction_theta_full 0.993
_diffrn_measured_fraction_theta_max 0.993
_diffrn_measurement_device_type 'Xcalibur Ruby'
_diffrn_measurement_method '/o oscillation scan'
_diffrn_radiation_monochromator graphite
_diffrn_radiation_source 'fine-focus sealed tube'
_diffrn_radiation_type MoK\a
_diffrn_radiation_wavelength 0.71073
_diffrn_reflns_av_R_equivalents 0.0319
_diffrn_reflns_av_sigmaI/netI 0.0268
_diffrn_reflns_limit_h_max 9
_diffrn_reflns_limit_h_min -9
_diffrn_reflns_limit_k_max 16
_diffrn_reflns_limit_k_min -16
_diffrn_reflns_limit_l_max 17
_diffrn_reflns_limit_l_min -16
_diffrn_reflns_number 14504
_diffrn_reflns_theta_full 27.48
_diffrn_reflns_theta_max 27.48
_diffrn_reflns_theta_min 2.25
_exptl_absorpt_coefficient_mu 13.447
_exptl_absorpt_correction_T_max 0.4992
_exptl_absorpt_correction_T_min 0.1118
_exptl_absorpt_correction_type multi-scan
_exptl_crystal_colour colorless
_exptl_crystal_density_diffrn 2.680
_exptl_crystal_density_method 'not measured'
_exptl_crystal_description needle
_exptl_crystal_F_000 936
_exptl_crystal_size_max 0.29
_exptl_crystal_size_mid 0.10
_exptl_crystal_size_min 0.06
_refine_diff_density_max 0.528
_refine_diff_density_min -0.869
_refine_diff_density_rms 0.174
_refine_ls_extinction_method none
_refine_ls_goodness_of_fit_ref 1.121
_refine_ls_hydrogen_treatment constr
_refine_ls_matrix_type full
_refine_ls_number_parameters 136
_refine_ls_number_reflns 2826
_refine_ls_number_restraints 0
_refine_ls_restrained_S_all 1.121
_refine_ls_R_factor_all 0.0245
_refine_ls_R_factor_gt 0.0184
_refine_ls_shift/su_max 0.001
_refine_ls_shift/su_mean 0.000
_refine_ls_structure_factor_coef Fsqd
_refine_ls_weighting_details 'calc w=1/[\s^2^(Fo^2^)+(0.0280P)^2^+0.3567P] where P=(Fo^2^+2Fc^2^)/3'
_refine_ls_weighting_scheme calc
_refine_ls_wR_factor_gt 0.0535
_refine_ls_wR_factor_ref 0.0546
_reflns_number_gt 2429
_reflns_number_total 2826
_reflns_threshold_expression >2sigma(I)
_cod_data_source_file ic901031x_si_001_6.cif
_cod_data_source_block lk310708
_cod_database_code 4303182

loop_
_symmetry_equiv_pos_as_xyz
'x, y, z'
'-x+1/2, y+1/2, -z+1/2'
'-x, -y, -z'
'x-1/2, -y-1/2, z-1/2'

loop_
_atom_site_label
_atom_site_type_symbol
_atom_site_fract_x
_atom_site_fract_y
_atom_site_fract_z
_atom_site_U_iso_or_equiv
_atom_site_adp_type
_atom_site_occupancy
_atom_site_symmetry_multiplicity
_atom_site_calc_flag
_atom_site_refinement_flags
_atom_site_disorder_assembly
_atom_site_disorder_group
Re1 Re 0.19175(2) 0.926721(13) 0.302313(12) 0.01189(7) Uani 1 1 d . . .
Br1 Br -0.10100(6) 0.94174(4) 0.15154(4) 0.02757(13) Uani 1 1 d . . .
C1 C 0.0967(6) 0.8173(4) 0.3735(4) 0.0189(10) Uani 1 1 d . . .
C2 C 0.1163(6) 1.0294(3) 0.3857(3) 0.0166(9) Uani 1 1 d . . .
C3 C 0.5697(6) 0.7850(3) 0.3681(4) 0.0199(10) Uani 1 1 d . . .
H3A H 0.7022 0.7801 0.3987 0.024 Uiso 1 1 calc R . .
H3B H 0.5115 0.7251 0.3955 0.024 Uiso 1 1 calc R . .
C4 C 0.5333(6) 0.7725(4) 0.2526(4) 0.0217(10) Uani 1 1 d . . .
H4A H 0.5613 0.6984 0.2364 0.026 Uiso 1 1 calc R . .
H4B H 0.6145 0.8209 0.2268 0.026 Uiso 1 1 calc R . .
C5 C 0.3180(6) 0.8896(4) 0.0827(3) 0.0195(10) Uani 1 1 d . . .
H5A H 0.3894 0.8517 0.0417 0.023 Uiso 1 1 calc R . .
H5B H 0.1953 0.9022 0.0375 0.023 Uiso 1 1 calc R . .
C6 C 0.4071(6) 0.9972(3) 0.1151(3) 0.0177(9) Uani 1 1 d . . .
H6A H 0.3895 1.0435 0.0538 0.021 Uiso 1 1 calc R . .
H6B H 0.5392 0.9865 0.1429 0.021 Uiso 1 1 calc R . .
C7 C 0.5261(6) 1.0998(3) 0.3062(3) 0.0182(10) Uani 1 1 d . . .
H7A H 0.6050 1.1402 0.2715 0.022 Uiso 1 1 calc R . .
H7B H 0.4959 1.1476 0.3580 0.022 Uiso 1 1 calc R . .
C8 C 0.6310(5) 1.0058(3) 0.3606(3) 0.0174(9) Uani 1 1 d . . .
H8A H 0.7281 1.0320 0.4191 0.021 Uiso 1 1 calc R . .
H8B H 0.6897 0.9684 0.3129 0.021 Uiso 1 1 calc R . .
O1 O 0.0391(5) 0.7530(2) 0.4164(3) 0.0306(8) Uani 1 1 d . . .
O2 O 0.0693(4) 1.0928(2) 0.4367(3) 0.0238(8) Uani 1 1 d . . .
S1 S 0.29675(14) 0.80296(9) 0.18723(9) 0.0168(2) Uani 1 1 d . . .
S2 S 0.48745(14) 0.91018(8) 0.40859(8) 0.0150(2) Uani 1 1 d . . .
S3 S 0.31674(14) 1.06519(8) 0.21154(8) 0.0144(2) Uani 1 1 d . . .

loop_
_atom_site_aniso_label
_atom_site_aniso_U_11
_atom_site_aniso_U_22
_atom_site_aniso_U_33
_atom_site_aniso_U_23
_atom_site_aniso_U_13
_atom_site_aniso_U_12
Re1 0.00943(10) 0.01486(10) 0.01210(10) 0.00031(7) 0.00408(6) 0.00046(7)
Br1 0.0114(2) 0.0497(3) 0.0198(3) 0.0037(2) 0.00084(18) 0.0013(2)
C1 0.016(2) 0.019(2) 0.023(3) -0.0091(19) 0.0075(19) 0.0027(18)
C2 0.013(2) 0.019(2) 0.017(2) 0.0087(19) 0.0042(18) -0.0028(18)
C3 0.017(2) 0.015(2) 0.028(3) -0.0016(19) 0.0053(19) 0.0034(18)
C4 0.016(2) 0.020(2) 0.031(3) -0.005(2) 0.009(2) 0.0046(18)
C5 0.019(2) 0.025(2) 0.016(2) -0.0006(19) 0.0071(19) -0.0008(19)
C6 0.022(2) 0.021(2) 0.013(2) 0.0006(18) 0.0094(18) 0.0000(18)
C7 0.017(2) 0.019(2) 0.019(2) -0.0044(19) 0.0046(19) -0.0046(18)
C8 0.013(2) 0.024(2) 0.016(2) 0.0000(19) 0.0050(17) -0.0022(18)
O1 0.041(2) 0.0210(18) 0.041(2) 0.0000(16) 0.0293(18) -0.0007(15)
O2 0.0267(18) 0.0221(17) 0.027(2) -0.0008(15) 0.0155(15) 0.0037(14)
S1 0.0159(5) 0.0158(5) 0.0197(6) -0.0036(4) 0.0065(4) -0.0015(4)
S2 0.0121(5) 0.0187(5) 0.0137(5) 0.0012(4) 0.0023(4) 0.0002(4)
S3 0.0127(5) 0.0151(5) 0.0159(6) 0.0019(4) 0.0046(4) 0.0008(4)

loop_
_atom_type_symbol
_atom_type_description
_atom_type_scat_dispersion_real
_atom_type_scat_dispersion_imag
_atom_type_scat_source
C C 0.0033 0.0016 'International Tables Vol C Tables 4.2.6.8 and 6.1.1.4'
H H 0.0000 0.0000 'International Tables Vol C Tables 4.2.6.8 and 6.1.1.4'
O O 0.0106 0.0060 'International Tables Vol C Tables 4.2.6.8 and 6.1.1.4'
S S 0.1246 0.1234 'International Tables Vol C Tables 4.2.6.8 and 6.1.1.4'
Br Br -0.2901 2.4595 'International Tables Vol C Tables 4.2.6.8 and 6.1.1.4'
Re Re -1.0185 7.2310 'International Tables Vol C Tables 4.2.6.8 and 6.1.1.4'

loop_
_geom_angle_atom_site_label_1
_geom_angle_atom_site_label_2
_geom_angle_atom_site_label_3
_geom_angle
_geom_angle_site_symmetry_1
_geom_angle_site_symmetry_3
_geom_angle_publ_flag
C2 Re1 C1 88.81(18) . . ?
C2 Re1 S2 94.98(13) . . ?
C1 Re1 S2 93.28(13) . . ?
C2 Re1 S3 91.71(13) . . ?
C1 Re1 S3 179.26(13) . . ?
S2 Re1 S3 86.16(4) . . ?
C2 Re1 S1 176.09(13) . . ?
C1 Re1 S1 95.10(13) . . ?
S2 Re1 S1 85.07(4) . . ?
S3 Re1 S1 84.39(4) . . ?
C2 Re1 Br1 94.86(12) . . ?
C1 Re1 Br1 94.84(13) . . ?
S2 Re1 Br1 167.36(3) . . ?
S3 Re1 Br1 85.63(3) . . ?
S1 Re1 Br1 84.57(3) . . ?
O1 C1 Re1 179.2(4) . . ?
O2 C2 Re1 179.7(4) . . ?
C4 C3 S2 114.1(3) . . ?
C4 C3 H3A 108.7 . . ?
S2 C3 H3A 108.7 . . ?
C4 C3 H3B 108.7 . . ?
S2 C3 H3B 108.7 . . ?
H3A C3 H3B 107.6 . . ?
C3 C4 S1 111.9(3) . . ?
C3 C4 H4A 109.2 . . ?
S1 C4 H4A 109.2 . . ?
C3 C4 H4B 109.2 . . ?
S1 C4 H4B 109.2 . . ?
H4A C4 H4B 107.9 . . ?
C6 C5 S1 115.3(3) . . ?
C6 C5 H5A 108.4 . . ?
S1 C5 H5A 108.4 . . ?
C6 C5 H5B 108.4 . . ?
S1 C5 H5B 108.4 . . ?
H5A C5 H5B 107.5 . . ?
C5 C6 S3 113.3(3) . . ?
C5 C6 H6A 108.9 . . ?
S3 C6 H6A 108.9 . . ?
C5 C6 H6B 108.9 . . ?
S3 C6 H6B 108.9 . . ?
H6A C6 H6B 107.7 . . ?
C8 C7 S3 114.6(3) . . ?
C8 C7 H7A 108.6 . . ?
S3 C7 H7A 108.6 . . ?
C8 C7 H7B 108.6 . . ?
S3 C7 H7B 108.6 . . ?
H7A C7 H7B 107.6 . . ?
C7 C8 S2 113.0(3) . . ?
C7 C8 H8A 109.0 . . ?
S2 C8 H8A 109.0 . . ?
C7 C8 H8B 109.0 . . ?
S2 C8 H8B 109.0 . . ?
H8A C8 H8B 107.8 . . ?
C5 S1 C4 103.1(2) . . ?
C5 S1 Re1 102.65(15) . . ?
C4 S1 Re1 105.36(15) . . ?
C3 S2 C8 100.1(2) . . ?
C3 S2 Re1 104.04(14) . . ?
C8 S2 Re1 106.88(14) . . ?
C7 S3 C6 100.9(2) . . ?
C7 S3 Re1 101.58(15) . . ?
C6 S3 Re1 106.80(14) . . ?

loop_
_geom_bond_atom_site_label_1
_geom_bond_atom_site_label_2
_geom_bond_distance
_geom_bond_site_symmetry_2
_geom_bond_publ_flag
Re1 C2 1.892(5) . ?
Re1 C1 1.918(5) . ?
Re1 S2 2.3517(10) . ?
Re1 S3 2.4515(11) . ?
Re1 S1 2.4667(11) . ?
Re1 Br1 2.6147(5) . ?
C1 O1 1.143(5) . ?
C2 O2 1.164(5) . ?
C3 C4 1.519(6) . ?
C3 S2 1.824(4) . ?
C3 H3A 0.9900 . ?
C3 H3B 0.9900 . ?
C4 S1 1.834(4) . ?
C4 H4A 0.9900 . ?
C4 H4B 0.9900 . ?
C5 C6 1.524(6) . ?
C5 S1 1.819(5) . ?
C5 H5A 0.9900 . ?
C5 H5B 0.9900 . ?
C6 S3 1.829(4) . ?
C6 H6A 0.9900 . ?
C6 H6B 0.9900 . ?
C7 C8 1.506(6) . ?
C7 S3 1.824(4) . ?
C7 H7A 0.9900 . ?
C7 H7B 0.9900 . ?
C8 S2 1.847(4) . ?
C8 H8A 0.9900 . ?
C8 H8B 0.9900 . ?

loop_
_geom_torsion_atom_site_label_1
_geom_torsion_atom_site_label_2
_geom_torsion_atom_site_label_3
_geom_torsion_atom_site_label_4
_geom_torsion
_geom_torsion_site_symmetry_1
_geom_torsion_site_symmetry_2
_geom_torsion_site_symmetry_3
_geom_torsion_site_symmetry_4
_geom_torsion_publ_flag
C2 Re1 C1 O1 13(33) . . . . ?
S2 Re1 C1 O1 108(33) . . . . ?
S3 Re1 C1 O1 147(26) . . . . ?
S1 Re1 C1 O1 -167(33) . . . . ?
Br1 Re1 C1 O1 -82(33) . . . . ?
C1 Re1 C2 O2 -110(100) . . . . ?
S2 Re1 C2 O2 157(100) . . . . ?
S3 Re1 C2 O2 71(100) . . . . ?
S1 Re1 C2 O2 67(100) . . . . ?
Br1 Re1 C2 O2 -15(100) . . . . ?
S2 C3 C4 S1 -48.8(4) . . . . ?
S1 C5 C6 S3 -47.1(4) . . . . ?
S3 C7 C8 S2 -47.8(4) . . . . ?
C6 C5 S1 C4 -65.7(4) . . . . ?
C6 C5 S1 Re1 43.6(3) . . . . ?
C3 C4 S1 C5 133.3(3) . . . . ?
C3 C4 S1 Re1 26.0(3) . . . . ?
C2 Re1 S1 C5 -16.0(19) . . . . ?
C1 Re1 S1 C5 160.2(2) . . . . ?
S2 Re1 S1 C5 -106.95(15) . . . . ?
S3 Re1 S1 C5 -20.34(15) . . . . ?
Br1 Re1 S1 C5 65.79(15) . . . . ?
C2 Re1 S1 C4 91.6(18) . . . . ?
C1 Re1 S1 C4 -92.2(2) . . . . ?
S2 Re1 S1 C4 0.64(16) . . . . ?
S3 Re1 S1 C4 87.25(16) . . . . ?
Br1 Re1 S1 C4 173.38(16) . . . . ?
C4 C3 S2 C8 -64.1(4) . . . . ?
C4 C3 S2 Re1 46.3(3) . . . . ?
C7 C8 S2 C3 134.9(3) . . . . ?
C7 C8 S2 Re1 26.8(3) . . . . ?
C2 Re1 S2 C3 162.5(2) . . . . ?
C1 Re1 S2 C3 73.4(2) . . . . ?
S3 Re1 S2 C3 -106.16(16) . . . . ?
S1 Re1 S2 C3 -21.48(16) . . . . ?
Br1 Re1 S2 C3 -56.6(2) . . . . ?
C2 Re1 S2 C8 -92.2(2) . . . . ?
C1 Re1 S2 C8 178.7(2) . . . . ?
S3 Re1 S2 C8 -0.86(15) . . . . ?
S1 Re1 S2 C8 83.83(15) . . . . ?
Br1 Re1 S2 C8 48.7(2) . . . . ?
C8 C7 S3 C6 -67.2(4) . . . . ?
C8 C7 S3 Re1 42.7(4) . . . . ?
C5 C6 S3 C7 130.3(3) . . . . ?
C5 C6 S3 Re1 24.6(3) . . . . ?
C2 Re1 S3 C7 75.8(2) . . . . ?
C1 Re1 S3 C7 -59(10) . . . . ?
S2 Re1 S3 C7 -19.07(15) . . . . ?
S1 Re1 S3 C7 -104.49(15) . . . . ?
Br1 Re1 S3 C7 170.55(15) . . . . ?
C2 Re1 S3 C6 -178.96(19) . . . . ?
C1 Re1 S3 C6 46(10) . . . . ?
S2 Re1 S3 C6 86.16(15) . . . . ?
S1 Re1 S3 C6 0.74(15) . . . . ?
Br1 Re1 S3 C6 -84.21(15) . . . . ?
